data_4512392
loop_
_publ_author_name
'Kim, Hyun Jee'
'Park, In-Hyeok'
'Lee, Ji-Eun'
'Park, Ki-Min'
'Lee, Shim Sung'

_publ_section_title
;
 Supramolecular Silver(I), Copper(I), and Mercury(II) Complexes with
 Thiamacrocycles Exhibiting Different Types of Endo- or Exocoordination
 Modes: From Monomer and Dimer to One-Dimensional and Two-Dimensional
 Polymers
;
_journal_issue 12
_journal_name_full 'Crystal Growth &amp; Design'
_journal_page_first 6269
_journal_paper_doi 10.1021/cg500966z
_journal_volume 14
_journal_year 2014
_chemical_formula_sum 'C41.8 H50.8 Cl0.4 Cu4 I4 N0.8 O6 S4'
_chemical_formula_weight 1564.61
_chemical_name_systematic
; 
 ? 
;
_space_group_IT_number 2
_symmetry_cell_setting triclinic
_symmetry_space_group_name_Hall '-P 1'
_symmetry_space_group_name_H-M 'P -1'
_atom_sites_solution_hydrogens geom
_atom_sites_solution_primary direct
_atom_sites_solution_secondary difmap
_audit_creation_method SHELXL-97
_cell_angle_alpha 94.0100(10)
_cell_angle_beta 94.0810(10)
_cell_angle_gamma 113.2690(10)
_cell_formula_units_Z 2
_cell_length_a 11.9075(5)
_cell_length_b 12.0382(5)
_cell_length_c 19.6302(7)
_cell_measurement_reflns_used 7670
_cell_measurement_temperature 173(2)
_cell_measurement_theta_max 28.26
_cell_measurement_theta_min 2.29
_cell_volume 2563.65(18)
_computing_cell_refinement 'Bruker SMART'
_computing_data_collection 'Bruker SMART'
_computing_data_reduction 'Bruker SAINT'
_computing_molecular_graphics 'Bruker SHELXTL'
_computing_publication_material 'Bruker SHELXTL'
_computing_structure_refinement 'Bruker SHELXTL'
_computing_structure_solution 'Bruker SHELXTL'
_diffrn_ambient_temperature 173(2)
_diffrn_measured_fraction_theta_full 0.981
_diffrn_measured_fraction_theta_max 0.981
_diffrn_measurement_device_type 'CCD area detector'
_diffrn_measurement_method 'phi and omega scans'
_diffrn_radiation_monochromator graphite
_diffrn_radiation_source 'fine-focus sealed tube'
_diffrn_radiation_type MoK\a
_diffrn_radiation_wavelength 0.71073
_diffrn_reflns_av_R_equivalents 0.0297
_diffrn_reflns_av_sigmaI/netI 0.0571
_diffrn_reflns_limit_h_max 14
_diffrn_reflns_limit_h_min -11
_diffrn_reflns_limit_k_max 14
_diffrn_reflns_limit_k_min -14
_diffrn_reflns_limit_l_max 24
_diffrn_reflns_limit_l_min -24
_diffrn_reflns_number 14675
_diffrn_reflns_theta_full 26.00
_diffrn_reflns_theta_max 26.00
_diffrn_reflns_theta_min 1.05
_exptl_absorpt_coefficient_mu 4.272
_exptl_absorpt_correction_T_max 0.9194
_exptl_absorpt_correction_T_min 0.5666
_exptl_absorpt_correction_type 'empirical (SADABS)'
_exptl_crystal_colour colorless
_exptl_crystal_density_diffrn 2.027
_exptl_crystal_density_method 'not measured'
_exptl_crystal_description plate
_exptl_crystal_F_000 1508
_exptl_crystal_size_max 0.15
_exptl_crystal_size_mid 0.10
_exptl_crystal_size_min 0.02
_refine_diff_density_max 2.619
_refine_diff_density_min -1.965
_refine_diff_density_rms 0.286
_refine_ls_extinction_method none
_refine_ls_goodness_of_fit_ref 1.045
_refine_ls_hydrogen_treatment constr
_refine_ls_matrix_type full
_refine_ls_number_parameters 579
_refine_ls_number_reflns 9899
_refine_ls_number_restraints 43
_refine_ls_restrained_S_all 1.054
_refine_ls_R_factor_all 0.0562
_refine_ls_R_factor_gt 0.0416
_refine_ls_shift/su_max 0.001
_refine_ls_shift/su_mean 0.000
_refine_ls_structure_factor_coef Fsqd
_refine_ls_weighting_details 'calc w=1/[\s^2^(Fo^2^)+(0.0746P)^2^+3.4707P] where P=(Fo^2^+2Fc^2^)/3'
_refine_ls_weighting_scheme calc
_refine_ls_wR_factor_gt 0.1095
_refine_ls_wR_factor_ref 0.1278
_reflns_number_gt 7997
_reflns_number_total 9899
_reflns_threshold_expression >2sigma(I)
_cod_data_source_file cg500966z_si_002.cif
_cod_data_source_block 6
_cod_depositor_comments
;
The following automatic conversions were performed:

'_symmetry_cell_setting' value 'Triclinic' changed to 'triclinic'
according to
/home/saulius/struct/COD-crude-data--automatic-downloads/rss-feeds/ACS/lib/dictionaries/cif_core.dic
dictionary named 'cif_core.dic' version 2.4.2 from 2011-04-26.

Automatic conversion script
Id: cif_fix_values 2935 2014-11-11 08:27:57Z andrius 

 Adding full bibliography for 4512387--4512397.cif.
;
_cod_original_sg_symbol_H-M P-1
_cod_original_formula_sum 'C41.80 H50.80 Cl0.40 Cu4 I4 N0.80 O6 S4'
_cod_database_code 4512392

loop_
_symmetry_equiv_pos_as_xyz
'x, y, z'
'-x, -y, -z'

loop_
_atom_site_label
_atom_site_type_symbol
_atom_site_fract_x
_atom_site_fract_y
_atom_site_fract_z
_atom_site_U_iso_or_equiv
_atom_site_adp_type
_atom_site_occupancy
_atom_site_symmetry_multiplicity
_atom_site_calc_flag
_atom_site_refinement_flags
_atom_site_disorder_assembly
_atom_site_disorder_group
Cu1 Cu 0.56916(8) 0.18104(7) 0.30371(4) 0.02660(19) Uani 1 1 d . . .
Cu2 Cu 0.40386(8) 0.06780(8) 0.18847(4) 0.0304(2) Uani 1 1 d . . .
Cu3 Cu 0.34202(7) 0.00100(8) 0.31891(4) 0.02642(18) Uani 1 1 d . . .
Cu4 Cu 0.51665(9) -0.05423(8) 0.26309(4) 0.0324(2) Uani 1 1 d . . .
I1 I 0.27052(4) -0.16042(4) 0.20351(2) 0.02668(12) Uani 1 1 d . . .
I2 I 0.64682(4) 0.12633(4) 0.18913(2) 0.02754(12) Uani 1 1 d . . .
I3 I 0.54238(4) 0.00676(4) 0.39466(2) 0.02576(11) Uani 1 1 d . . .
I4 I 0.36232(4) 0.21529(4) 0.28338(2) 0.02495(11) Uani 1 1 d . . .
S1 S 0.54359(16) -0.22762(16) 0.22829(8) 0.0266(3) Uani 1 1 d . . .
S2 S 0.67610(16) -0.11467(17) -0.08880(8) 0.0283(4) Uani 1 1 d . . .
S3 S 1.19350(14) 0.90086(14) 0.38869(8) 0.0217(3) Uani 1 1 d . . .
S4 S 0.70121(16) 0.33631(15) 0.38367(8) 0.0272(4) Uani 1 1 d . . .
O1 O 0.8610(5) -0.1669(5) 0.1563(3) 0.0363(12) Uani 1 1 d . . .
O2 O 0.8591(4) -0.0096(5) 0.0549(2) 0.0332(11) Uani 1 1 d . . .
O3 O 0.4922(5) -0.3199(6) 0.0236(2) 0.0434(14) Uani 1 1 d . . .
O4 O 0.9023(4) 0.8637(4) 0.4361(2) 0.0283(10) Uani 1 1 d . . .
O5 O 0.7558(5) 0.6500(4) 0.4946(2) 0.0331(11) Uani 1 1 d . . .
O6 O 1.0336(4) 0.5969(4) 0.3805(2) 0.0324(11) Uani 1 1 d . . .
C1 C 0.9433(7) -0.1355(8) 0.1050(4) 0.0404(19) Uani 1 1 d . . .
H1A H 0.9060 -0.1905 0.0621 0.049 Uiso 1 1 calc R . .
H1B H 1.0208 -0.1426 0.1207 0.049 Uiso 1 1 calc R . .
C2 C 0.9683(6) -0.0057(8) 0.0927(4) 0.0366(17) Uani 1 1 d . . .
H2A H 0.9860 0.0460 0.1369 0.044 Uiso 1 1 calc R . .
H2B H 1.0396 0.0276 0.0660 0.044 Uiso 1 1 calc R . .
C3 C 0.8580(7) 0.0995(7) 0.0384(3) 0.0354(17) Uani 1 1 d . . .
C4 C 0.9549(8) 0.2112(7) 0.0554(4) 0.044(2) Uani 1 1 d . . .
H4A H 1.0298 0.2177 0.0794 0.053 Uiso 1 1 calc R . .
C5 C 0.9394(11) 0.3148(8) 0.0362(4) 0.063(3) Uani 1 1 d . . .
H5A H 1.0053 0.3924 0.0467 0.076 Uiso 1 1 calc R . .
C6 C 0.8327(12) 0.3060(9) 0.0031(5) 0.064(3) Uani 1 1 d . . .
H6A H 0.8244 0.3776 -0.0090 0.077 Uiso 1 1 calc R . .
C7 C 0.7353(9) 0.1950(8) -0.0135(4) 0.046(2) Uani 1 1 d . . .
H7A H 0.6604 0.1911 -0.0361 0.055 Uiso 1 1 calc R . .
C8 C 0.7458(7) 0.0889(7) 0.0024(3) 0.0330(16) Uani 1 1 d . . .
C9 C 0.6433(6) -0.0322(7) -0.0169(3) 0.0331(16) Uani 1 1 d . . .
H9A H 0.5666 -0.0214 -0.0297 0.040 Uiso 1 1 calc R . .
H9B H 0.6308 -0.0801 0.0230 0.040 Uiso 1 1 calc R . .
C10 C 0.5741(8) -0.2714(7) -0.0824(4) 0.045(2) Uani 1 1 d . . .
H10A H 0.4881 -0.2798 -0.0912 0.054 Uiso 1 1 calc R . .
H10B H 0.5882 -0.3242 -0.1188 0.054 Uiso 1 1 calc R . .
C11 C 0.5900(9) -0.3175(8) -0.0123(4) 0.046(2) Uani 1 1 d . . .
H11A H 0.5894 -0.4000 -0.0192 0.056 Uiso 1 1 calc R . .
H11B H 0.6692 -0.2625 0.0138 0.056 Uiso 1 1 calc R . .
C12 C 0.5016(8) -0.3413(8) 0.0940(3) 0.0406(19) Uani 1 1 d . . .
H12A H 0.5576 -0.3830 0.1018 0.049 Uiso 1 1 calc R . .
H12B H 0.4198 -0.3933 0.1069 0.049 Uiso 1 1 calc R . .
C13 C 0.5520(7) -0.2175(7) 0.1371(3) 0.0344(16) Uani 1 1 d . . .
H13A H 0.5053 -0.1703 0.1213 0.041 Uiso 1 1 calc R . .
H13B H 0.6389 -0.1725 0.1292 0.041 Uiso 1 1 calc R . .
C14 C 0.6990(6) -0.2111(6) 0.2553(3) 0.0255(14) Uani 1 1 d . . .
H14A H 0.7581 -0.1309 0.2450 0.031 Uiso 1 1 calc R . .
H14B H 0.7084 -0.2138 0.3056 0.031 Uiso 1 1 calc R . .
C15 C 0.7285(6) -0.3093(6) 0.2200(3) 0.0264(14) Uani 1 1 d . . .
C16 C 0.6679(7) -0.4299(7) 0.2335(4) 0.0359(17) Uani 1 1 d . . .
H16A H 0.6117 -0.4480 0.2673 0.043 Uiso 1 1 calc R . .
C17 C 0.6877(9) -0.5228(7) 0.1994(4) 0.044(2) Uani 1 1 d . . .
H17A H 0.6448 -0.6042 0.2090 0.053 Uiso 1 1 calc R . .
C18 C 0.7700(9) -0.4969(8) 0.1511(4) 0.050(2) Uani 1 1 d . . .
H18A H 0.7845 -0.5607 0.1274 0.060 Uiso 1 1 calc R . .
C19 C 0.8316(8) -0.3791(8) 0.1368(4) 0.045(2) Uani 1 1 d . . .
H19A H 0.8893 -0.3623 0.1039 0.054 Uiso 1 1 calc R . .
C20 C 0.8105(7) -0.2845(7) 0.1699(3) 0.0314(15) Uani 1 1 d . . .
C21 C 0.8166(7) 0.8611(7) 0.4840(4) 0.0345(17) Uani 1 1 d . . .
H21A H 0.7345 0.8407 0.4591 0.041 Uiso 1 1 calc R . .
H21B H 0.8434 0.9421 0.5103 0.041 Uiso 1 1 calc R . .
C22 C 0.8094(7) 0.7683(6) 0.5318(4) 0.0364(17) Uani 1 1 d . . .
H22A H 0.8929 0.7839 0.5531 0.044 Uiso 1 1 calc R . .
H22B H 0.7588 0.7734 0.5688 0.044 Uiso 1 1 calc R . .
C23 C 0.6949(6) 0.5528(6) 0.5297(3) 0.0258(14) Uani 1 1 d . . .
C24 C 0.6988(7) 0.5598(7) 0.6012(4) 0.0347(17) Uani 1 1 d . . .
H24A H 0.7493 0.6334 0.6286 0.042 Uiso 1 1 calc R . .
C25 C 0.6283(9) 0.4585(8) 0.6317(4) 0.045(2) Uani 1 1 d . . .
H25A H 0.6321 0.4629 0.6803 0.054 Uiso 1 1 calc R . .
C26 C 0.5533(9) 0.3518(8) 0.5932(5) 0.051(2) Uani 1 1 d . . .
H26A H 0.5021 0.2841 0.6145 0.062 Uiso 1 1 calc R . .
C27 C 0.5536(7) 0.3448(7) 0.5222(5) 0.0408(19) Uani 1 1 d . . .
H27A H 0.5042 0.2702 0.4953 0.049 Uiso 1 1 calc R . .
C28 C 0.6238(6) 0.4432(7) 0.4898(4) 0.0312(15) Uani 1 1 d . . .
C29 C 0.6234(8) 0.4329(7) 0.4128(4) 0.0381(18) Uani 1 1 d . . .
H29A H 0.6651 0.5150 0.3981 0.046 Uiso 1 1 calc R . .
H29B H 0.5374 0.3982 0.3911 0.046 Uiso 1 1 calc R . .
C30 C 0.8356(7) 0.4434(7) 0.3498(4) 0.0391(18) Uani 1 1 d . . .
H30A H 0.8656 0.3994 0.3161 0.047 Uiso 1 1 calc R . .
H30B H 0.8134 0.5029 0.3260 0.047 Uiso 1 1 calc R . .
C31 C 0.9360(6) 0.5094(6) 0.4085(3) 0.0309(15) Uani 1 1 d . . .
H31A H 0.9048 0.5490 0.4439 0.037 Uiso 1 1 calc R . .
H31B H 0.9637 0.4513 0.4300 0.037 Uiso 1 1 calc R . .
C32 C 1.1312(6) 0.6680(7) 0.4318(4) 0.0312(15) Uani 1 1 d . . .
H32A H 1.1688 0.6163 0.4524 0.037 Uiso 1 1 calc R . .
H32B H 1.0995 0.7041 0.4687 0.037 Uiso 1 1 calc R . .
C33 C 1.2263(6) 0.7678(6) 0.3980(4) 0.0287(14) Uani 1 1 d . . .
H33A H 1.2333 0.7337 0.3519 0.034 Uiso 1 1 calc R . .
H33B H 1.3071 0.7935 0.4255 0.034 Uiso 1 1 calc R . .
C34 C 1.0450(6) 0.8426(6) 0.3360(3) 0.0249(14) Uani 1 1 d . . .
H34A H 1.0550 0.8205 0.2879 0.030 Uiso 1 1 calc R . .
H34B H 0.9866 0.7691 0.3538 0.030 Uiso 1 1 calc R . .
C35 C 0.9969(6) 0.9405(6) 0.3389(3) 0.0249(14) Uani 1 1 d . . .
C36 C 1.0230(6) 1.0235(7) 0.2905(4) 0.0332(16) Uani 1 1 d . . .
H36A H 1.0740 1.0198 0.2560 0.040 Uiso 1 1 calc R . .
C37 C 0.9755(8) 1.1118(8) 0.2919(4) 0.0433(19) Uani 1 1 d . . .
H37A H 0.9937 1.1682 0.2585 0.052 Uiso 1 1 calc R . .
C38 C 0.9013(7) 1.1174(7) 0.3422(4) 0.0421(19) Uani 1 1 d . . .
H38A H 0.8680 1.1773 0.3429 0.050 Uiso 1 1 calc R . .
C39 C 0.8755(6) 1.0365(7) 0.3912(4) 0.0346(17) Uani 1 1 d . . .
H39A H 0.8253 1.0413 0.4258 0.042 Uiso 1 1 calc R . .
C40 C 0.9232(6) 0.9478(6) 0.3898(3) 0.0251(14) Uani 1 1 d . . .
N1 N 0.7686(11) 0.5774(12) 0.8374(7) 0.075(4) Uani 0.80 1 d PDU A 1
C41 C 0.8369(16) 0.544(2) 0.8131(11) 0.114(6) Uani 0.80 1 d PDU A 1
C42 C 0.9457(12) 0.5119(13) 0.7897(7) 0.075(4) Uani 0.80 1 d PDU A 1
H42A H 1.0231 0.5841 0.7992 0.091 Uiso 0.80 1 calc PR A 1
H42B H 0.9303 0.4851 0.7403 0.091 Uiso 0.80 1 calc PR A 1
H42C H 0.9512 0.4466 0.8150 0.091 Uiso 0.80 1 calc PR A 1
Cl2 Cl 1.0120(15) 0.6138(16) 0.7851(9) 0.087(5) Uani 0.20 1 d PDU B 2
Cl1 Cl 0.7818(13) 0.5894(12) 0.8036(7) 0.056(3) Uani 0.20 1 d PDU B 2
C43 C 0.8599(15) 0.509(2) 0.7639(16) 0.030(7) Uani 0.20 1 d PDU B 2
H43A H 0.8443 0.4316 0.7833 0.036 Uiso 0.20 1 calc PR B 2
H43B H 0.8373 0.4937 0.7135 0.036 Uiso 0.20 1 calc PR B 2

loop_
_atom_site_aniso_label
_atom_site_aniso_U_11
_atom_site_aniso_U_22
_atom_site_aniso_U_33
_atom_site_aniso_U_23
_atom_site_aniso_U_13
_atom_site_aniso_U_12
Cu1 0.0243(4) 0.0246(4) 0.0266(4) -0.0045(3) 0.0018(3) 0.0067(4)
Cu2 0.0323(5) 0.0359(5) 0.0215(4) 0.0009(3) 0.0002(3) 0.0130(4)
Cu3 0.0213(4) 0.0281(4) 0.0291(4) 0.0048(3) 0.0049(3) 0.0084(4)
Cu4 0.0378(5) 0.0302(5) 0.0341(4) 0.0012(4) 0.0085(4) 0.0185(4)
I1 0.0232(2) 0.0284(2) 0.0240(2) -0.00396(16) 0.00200(16) 0.00692(18)
I2 0.0257(2) 0.0311(2) 0.0260(2) 0.00248(17) 0.00823(17) 0.01084(19)
I3 0.0195(2) 0.0272(2) 0.0275(2) 0.00596(17) -0.00085(16) 0.00610(18)
I4 0.0262(2) 0.0232(2) 0.0262(2) -0.00143(16) 0.00188(16) 0.01149(18)
S1 0.0299(9) 0.0297(9) 0.0221(7) 0.0010(6) 0.0033(6) 0.0143(7)
S2 0.0272(9) 0.0374(10) 0.0210(7) -0.0020(7) -0.0003(6) 0.0151(8)
S3 0.0175(7) 0.0243(8) 0.0228(7) 0.0015(6) 0.0023(6) 0.0079(6)
S4 0.0261(8) 0.0206(8) 0.0283(8) -0.0021(6) -0.0029(7) 0.0042(7)
O1 0.034(3) 0.042(3) 0.035(3) 0.004(2) 0.009(2) 0.018(3)
O2 0.023(2) 0.038(3) 0.033(3) 0.001(2) -0.005(2) 0.009(2)
O3 0.049(3) 0.069(4) 0.020(2) 0.001(2) -0.001(2) 0.033(3)
O4 0.023(2) 0.031(3) 0.032(2) 0.005(2) 0.0107(19) 0.011(2)
O5 0.040(3) 0.024(3) 0.026(2) -0.0063(19) 0.013(2) 0.003(2)
O6 0.026(3) 0.027(3) 0.032(2) 0.006(2) -0.005(2) -0.001(2)
C1 0.030(4) 0.068(6) 0.032(4) 0.012(4) 0.008(3) 0.028(4)
C2 0.019(3) 0.058(5) 0.027(3) 0.006(3) 0.000(3) 0.010(3)
C3 0.042(4) 0.042(4) 0.019(3) -0.003(3) 0.004(3) 0.014(4)
C4 0.047(5) 0.041(5) 0.028(4) -0.007(3) 0.001(3) 0.002(4)
C5 0.095(8) 0.035(5) 0.035(4) -0.008(4) 0.007(5) 0.003(5)
C6 0.116(10) 0.044(6) 0.039(5) 0.005(4) 0.003(5) 0.040(6)
C7 0.073(6) 0.045(5) 0.030(4) -0.003(3) 0.005(4) 0.035(5)
C8 0.043(4) 0.039(4) 0.016(3) -0.001(3) 0.007(3) 0.016(4)
C9 0.029(4) 0.056(5) 0.021(3) -0.001(3) 0.003(3) 0.025(4)
C10 0.052(5) 0.036(5) 0.031(4) 0.001(3) -0.006(3) 0.004(4)
C11 0.062(6) 0.046(5) 0.033(4) 0.007(4) 0.010(4) 0.023(5)
C12 0.049(5) 0.049(5) 0.021(3) 0.002(3) 0.001(3) 0.016(4)
C13 0.042(4) 0.039(4) 0.027(3) 0.006(3) 0.005(3) 0.021(4)
C14 0.024(3) 0.024(3) 0.027(3) -0.002(3) -0.005(3) 0.010(3)
C15 0.028(3) 0.034(4) 0.021(3) -0.004(3) -0.007(3) 0.019(3)
C16 0.043(4) 0.039(4) 0.031(4) 0.003(3) -0.007(3) 0.023(4)
C17 0.065(6) 0.029(4) 0.042(4) 0.001(3) -0.013(4) 0.026(4)
C18 0.075(7) 0.045(5) 0.042(5) -0.008(4) -0.003(4) 0.041(5)
C19 0.057(5) 0.061(6) 0.034(4) 0.001(4) 0.008(4) 0.041(5)
C20 0.035(4) 0.034(4) 0.029(3) 0.003(3) -0.003(3) 0.019(3)
C21 0.034(4) 0.026(4) 0.035(4) -0.007(3) 0.015(3) 0.002(3)
C22 0.042(4) 0.026(4) 0.029(3) -0.010(3) 0.011(3) 0.002(3)
C23 0.019(3) 0.026(4) 0.031(3) 0.000(3) 0.007(3) 0.008(3)
C24 0.046(5) 0.026(4) 0.035(4) -0.002(3) 0.012(3) 0.018(3)
C25 0.063(6) 0.043(5) 0.045(4) 0.014(4) 0.029(4) 0.034(5)
C26 0.054(5) 0.035(5) 0.082(7) 0.027(4) 0.037(5) 0.026(4)
C27 0.021(4) 0.017(4) 0.081(6) 0.004(4) 0.001(4) 0.006(3)
C28 0.023(3) 0.030(4) 0.040(4) -0.006(3) -0.003(3) 0.013(3)
C29 0.044(5) 0.027(4) 0.042(4) -0.013(3) -0.016(3) 0.017(4)
C30 0.028(4) 0.039(4) 0.033(4) 0.006(3) -0.007(3) -0.003(3)
C31 0.024(4) 0.029(4) 0.030(3) 0.006(3) -0.003(3) 0.001(3)
C32 0.022(3) 0.032(4) 0.033(4) 0.006(3) -0.004(3) 0.005(3)
C33 0.019(3) 0.026(4) 0.039(4) 0.006(3) 0.001(3) 0.008(3)
C34 0.016(3) 0.029(4) 0.030(3) 0.001(3) 0.002(3) 0.010(3)
C35 0.016(3) 0.031(4) 0.024(3) 0.001(3) -0.005(2) 0.008(3)
C36 0.024(4) 0.042(4) 0.033(4) 0.010(3) -0.001(3) 0.013(3)
C37 0.039(4) 0.039(5) 0.049(5) 0.013(4) -0.011(4) 0.014(4)
C38 0.032(4) 0.034(4) 0.063(5) 0.010(4) -0.005(4) 0.018(4)
C39 0.021(3) 0.029(4) 0.051(4) -0.009(3) -0.003(3) 0.010(3)
C40 0.015(3) 0.022(3) 0.035(3) -0.001(3) -0.005(3) 0.005(3)
N1 0.057(5) 0.081(5) 0.078(5) 0.012(4) 0.005(4) 0.018(4)
C41 0.116(8) 0.112(8) 0.112(8) 0.014(5) 0.004(5) 0.044(5)
C42 0.079(5) 0.068(5) 0.062(5) -0.012(4) 0.036(4) 0.010(4)
Cl2 0.088(6) 0.092(6) 0.089(6) 0.005(4) 0.015(4) 0.044(5)
Cl1 0.052(5) 0.059(5) 0.054(5) 0.000(4) -0.002(4) 0.022(4)
C43 0.036(9) 0.027(8) 0.028(9) 0.001(5) 0.005(5) 0.014(5)

loop_
_atom_type_symbol
_atom_type_description
_atom_type_scat_dispersion_real
_atom_type_scat_dispersion_imag
_atom_type_scat_source
C C 0.0033 0.0016 'International Tables Vol C Tables 4.2.6.8 and 6.1.1.4'
H H 0.0000 0.0000 'International Tables Vol C Tables 4.2.6.8 and 6.1.1.4'
O O 0.0106 0.0060 'International Tables Vol C Tables 4.2.6.8 and 6.1.1.4'
S S 0.1246 0.1234 'International Tables Vol C Tables 4.2.6.8 and 6.1.1.4'
Cu Cu 0.3201 1.2651 'International Tables Vol C Tables 4.2.6.8 and 6.1.1.4'
I I -0.4742 1.8119 'International Tables Vol C Tables 4.2.6.8 and 6.1.1.4'
Cl Cl 0.1484 0.1585 'International Tables Vol C Tables 4.2.6.8 and 6.1.1.4'
N N 0.0061 0.0033 'International Tables Vol C Tables 4.2.6.8 and 6.1.1.4'

loop_
_geom_angle_atom_site_label_1
_geom_angle_atom_site_label_2
_geom_angle_atom_site_label_3
_geom_angle
_geom_angle_site_symmetry_1
_geom_angle_site_symmetry_3
S4 Cu1 I2 120.28(5) . .
S4 Cu1 I4 107.39(5) . .
I2 Cu1 I4 113.27(3) . .
S4 Cu1 Cu4 139.43(6) . .
I2 Cu1 Cu4 61.13(3) . .
I4 Cu1 Cu4 107.67(4) . .
S4 Cu1 Cu2 158.97(6) . .
I2 Cu1 Cu2 59.76(3) . .
I4 Cu1 Cu2 59.33(3) . .
Cu4 Cu1 Cu2 60.98(3) . .
S4 Cu1 Cu3 128.92(6) . .
I2 Cu1 Cu3 109.53(3) . .
I4 Cu1 Cu3 58.18(3) . .
Cu4 Cu1 Cu3 59.15(3) . .
Cu2 Cu1 Cu3 60.70(3) . .
S4 Cu1 I3 92.22(5) . .
I2 Cu1 I3 111.29(3) . .
I4 Cu1 I3 110.42(3) . .
Cu4 Cu1 I3 56.54(3) . .
Cu2 Cu1 I3 107.48(3) . .
Cu3 Cu1 I3 57.99(3) . .
S2 Cu2 I1 108.05(6) 2_655 .
S2 Cu2 I4 100.81(5) 2_655 .
I1 Cu2 I4 110.08(3) . .
S2 Cu2 I2 111.27(5) 2_655 .
I1 Cu2 I2 115.25(3) . .
I4 Cu2 I2 110.40(3) . .
S2 Cu2 Cu1 140.27(6) 2_655 .
I1 Cu2 Cu1 110.88(3) . .
I4 Cu2 Cu1 58.34(3) . .
I2 Cu2 Cu1 57.56(3) . .
S2 Cu2 Cu4 154.52(6) 2_655 .
I1 Cu2 Cu4 62.85(3) . .
I4 Cu2 Cu4 104.68(3) . .
I2 Cu2 Cu4 59.39(3) . .
Cu1 Cu2 Cu4 58.20(3) . .
S2 Cu2 Cu3 141.03(6) 2_655 .
I1 Cu2 Cu3 60.26(3) . .
I4 Cu2 Cu3 57.52(3) . .
I2 Cu2 Cu3 106.91(3) . .
Cu1 Cu2 Cu3 59.68(3) . .
Cu4 Cu2 Cu3 57.93(3) . .
S3 Cu3 I4 119.32(5) 1_445 .
S3 Cu3 I3 99.31(5) 1_445 .
I4 Cu3 I3 113.97(3) . .
S3 Cu3 Cu4 132.55(6) 1_445 .
I4 Cu3 Cu4 108.12(3) . .
I3 Cu3 Cu4 57.60(3) . .
S3 Cu3 I1 101.20(5) 1_445 .
I4 Cu3 I1 108.41(3) . .
I3 Cu3 I1 114.03(3) . .
Cu4 Cu3 I1 62.56(3) . .
S3 Cu3 Cu1 149.78(5) 1_445 .
I4 Cu3 Cu1 58.84(3) . .
I3 Cu3 Cu1 61.31(3) . .
Cu4 Cu3 Cu1 59.03(3) . .
I1 Cu3 Cu1 107.83(3) . .
S3 Cu3 Cu2 149.09(5) 1_445 .
I4 Cu3 Cu2 59.15(3) . .
I3 Cu3 Cu2 109.26(3) . .
Cu4 Cu3 Cu2 60.55(3) . .
I1 Cu3 Cu2 56.70(3) . .
Cu1 Cu3 Cu2 59.62(3) . .
S1 Cu4 I3 116.56(5) . .
S1 Cu4 Cu1 160.34(6) . .
I3 Cu4 Cu1 63.52(3) . .
S1 Cu4 Cu3 136.99(6) . .
I3 Cu4 Cu3 61.12(3) . .
Cu1 Cu4 Cu3 61.82(3) . .
S1 Cu4 I2 109.17(5) . .
I3 Cu4 I2 114.91(4) . .
Cu1 Cu4 I2 58.26(3) . .
Cu3 Cu4 I2 109.38(4) . .
S1 Cu4 Cu2 128.46(6) . .
I3 Cu4 Cu2 113.01(3) . .
Cu1 Cu4 Cu2 60.82(3) . .
Cu3 Cu4 Cu2 61.52(3) . .
I2 Cu4 Cu2 58.83(3) . .
S1 Cu4 I1 90.67(5) . .
I3 Cu4 I1 114.18(3) . .
Cu1 Cu4 I1 107.39(4) . .
Cu3 Cu4 I1 59.22(3) . .
I2 Cu4 I1 108.73(3) . .
Cu2 Cu4 I1 56.01(3) . .
Cu2 I1 Cu3 63.03(3) . .
Cu2 I1 Cu4 61.14(3) . .
Cu3 I1 Cu4 58.23(3) . .
Cu1 I2 Cu2 62.67(3) . .
Cu1 I2 Cu4 60.62(3) . .
Cu2 I2 Cu4 61.78(3) . .
Cu4 I3 Cu3 61.28(3) . .
Cu4 I3 Cu1 59.94(3) . .
Cu3 I3 Cu1 60.69(3) . .
Cu3 I4 Cu1 62.99(3) . .
Cu3 I4 Cu2 63.33(3) . .
Cu1 I4 Cu2 62.33(3) . .
C13 S1 C14 100.2(3) . .
C13 S1 Cu4 101.9(2) . .
C14 S1 Cu4 110.8(2) . .
C10 S2 C9 102.8(4) . .
C10 S2 Cu2 104.0(3) . 2_655
C9 S2 Cu2 107.2(2) . 2_655
C33 S3 C34 104.4(3) . .
C33 S3 Cu3 99.8(2) . 1_665
C34 S3 Cu3 107.1(2) . 1_665
C30 S4 C29 102.7(4) . .
C30 S4 Cu1 114.5(2) . .
C29 S4 Cu1 109.4(2) . .
C20 O1 C1 118.6(6) . .
C3 O2 C2 117.3(6) . .
C11 O3 C12 115.6(6) . .
C40 O4 C21 116.7(5) . .
C23 O5 C22 118.3(5) . .
C31 O6 C32 111.8(5) . .
O1 C1 C2 107.1(6) . .
O2 C2 C1 106.1(6) . .
O2 C3 C4 124.5(7) . .
O2 C3 C8 114.1(7) . .
C4 C3 C8 121.4(8) . .
C3 C4 C5 118.0(9) . .
C6 C5 C4 121.1(9) . .
C5 C6 C7 121.2(9) . .
C6 C7 C8 120.5(9) . .
C7 C8 C3 117.8(8) . .
C7 C8 C9 121.4(7) . .
C3 C8 C9 120.8(7) . .
C8 C9 S2 111.0(5) . .
C11 C10 S2 114.6(6) . .
O3 C11 C10 107.5(7) . .
O3 C12 C13 107.4(6) . .
C12 C13 S1 113.7(5) . .
C15 C14 S1 111.9(4) . .
C16 C15 C20 118.4(6) . .
C16 C15 C14 120.1(6) . .
C20 C15 C14 121.4(6) . .
C17 C16 C15 121.6(8) . .
C16 C17 C18 119.4(8) . .
C19 C18 C17 120.4(7) . .
C18 C19 C20 120.9(8) . .
O1 C20 C19 125.1(7) . .
O1 C20 C15 115.6(6) . .
C19 C20 C15 119.3(7) . .
O4 C21 C22 109.3(6) . .
O5 C22 C21 109.4(6) . .
O5 C23 C28 116.4(6) . .
O5 C23 C24 123.6(6) . .
C28 C23 C24 120.0(6) . .
C25 C24 C23 119.3(7) . .
C26 C25 C24 121.4(8) . .
C25 C26 C27 118.6(7) . .
C28 C27 C26 121.8(7) . .
C27 C28 C23 118.8(7) . .
C27 C28 C29 120.7(7) . .
C23 C28 C29 120.5(7) . .
C28 C29 S4 111.6(5) . .
C31 C30 S4 109.4(5) . .
O6 C31 C30 107.1(5) . .
O6 C32 C33 108.0(5) . .
C32 C33 S3 114.9(5) . .
C35 C34 S3 107.9(4) . .
C36 C35 C40 119.2(6) . .
C36 C35 C34 120.7(6) . .
C40 C35 C34 120.2(6) . .
C35 C36 C37 120.7(7) . .
C38 C37 C36 119.7(7) . .
C39 C38 C37 120.4(7) . .
C38 C39 C40 119.9(7) . .
O4 C40 C39 124.0(6) . .
O4 C40 C35 115.9(6) . .
C39 C40 C35 120.2(6) . .
N1 C41 C42 171(2) . .
Cl2 C43 Cl1 100.2(11) . .

loop_
_geom_bond_atom_site_label_1
_geom_bond_atom_site_label_2
_geom_bond_distance
_geom_bond_site_symmetry_2
Cu1 S4 2.3121(18) .
Cu1 I2 2.6301(9) .
Cu1 I4 2.6610(9) .
Cu1 Cu4 2.6949(12) .
Cu1 Cu2 2.7686(11) .
Cu1 Cu3 2.7705(11) .
Cu1 I3 2.7871(9) .
Cu2 S2 2.3166(18) 2_655
Cu2 I1 2.6248(10) .
Cu2 I4 2.6890(9) .
Cu2 I2 2.6924(10) .
Cu2 Cu4 2.7727(12) .
Cu2 Cu3 2.7989(11) .
Cu3 S3 2.3128(17) 1_445
Cu3 I4 2.6423(9) .
Cu3 I3 2.6941(9) .
Cu3 Cu4 2.6984(12) .
Cu3 I1 2.7268(9) .
Cu4 S1 2.2994(18) .
Cu4 I3 2.5977(9) .
Cu4 I2 2.7083(10) .
Cu4 I1 2.8168(10) .
S1 C13 1.810(7) .
S1 C14 1.817(7) .
S2 C10 1.815(8) .
S2 C9 1.821(7) .
S2 Cu2 2.3167(18) 2_655
S3 C33 1.810(7) .
S3 C34 1.830(6) .
S3 Cu3 2.3128(17) 1_665
S4 C30 1.818(8) .
S4 C29 1.837(7) .
O1 C20 1.357(9) .
O1 C1 1.421(9) .
O2 C3 1.379(9) .
O2 C2 1.433(8) .
O3 C11 1.395(10) .
O3 C12 1.428(8) .
O4 C40 1.369(8) .
O4 C21 1.429(8) .
O5 C23 1.372(8) .
O5 C22 1.427(8) .
O6 C31 1.403(8) .
O6 C32 1.423(8) .
C1 C2 1.511(12) .
C3 C4 1.381(11) .
C3 C8 1.421(11) .
C4 C5 1.404(14) .
C5 C6 1.347(15) .
C6 C7 1.377(14) .
C7 C8 1.386(11) .
C8 C9 1.486(11) .
C10 C11 1.545(10) .
C12 C13 1.530(10) .
C14 C15 1.501(8) .
C15 C16 1.397(10) .
C15 C20 1.398(10) .
C16 C17 1.371(10) .
C17 C18 1.375(13) .
C18 C19 1.374(13) .
C19 C20 1.389(10) .
C21 C22 1.490(11) .
C23 C28 1.395(10) .
C23 C24 1.396(9) .
C24 C25 1.384(11) .
C25 C26 1.372(13) .
C26 C27 1.389(13) .
C27 C28 1.381(11) .
C28 C29 1.507(10) .
C30 C31 1.521(9) .
C32 C33 1.520(9) .
C34 C35 1.500(9) .
C35 C36 1.388(10) .
C35 C40 1.397(9) .
C36 C37 1.388(11) .
C37 C38 1.386(12) .
C38 C39 1.380(11) .
C39 C40 1.393(9) .
N1 C41 1.159(8) .
C41 C42 1.577(8) .
Cl2 C43 1.748(7) .
Cl1 C43 1.762(10) .
